data_7212869
loop_
_publ_author_name
'Braga, Dario'
'Dichiarante, Elena'
'Palladino, Giuseppe'
'Grepioni, Fabrizia'
'Chierotti, Michele R.'
'Gobetto, Roberto'
'Pellegrino, Luca'

_publ_section_title
;
 Remarkable reversal of melting point alternation by co-crystallization
;
_journal_issue 11
_journal_name_full CrystEngComm
_journal_page_first 3534
_journal_paper_doi 10.1039/c0ce00253d
_journal_volume 12
_journal_year 2010
_chemical_formula_sum 'C18 H22 N2 O4'
_chemical_formula_weight 330.38
_chemical_name_systematic
;
?
;
_space_group_IT_number 14
_symmetry_cell_setting monoclinic
_symmetry_space_group_name_Hall '-P 2ybc'
_symmetry_space_group_name_H-M 'P 1 21/c 1'
_atom_sites_solution_hydrogens geom
_atom_sites_solution_primary direct
_atom_sites_solution_secondary difmap
_audit_creation_method SHELXL-97
_cell_angle_alpha 90.00
_cell_angle_beta 92.205(3)
_cell_angle_gamma 90.00
_cell_formula_units_Z 4
_cell_length_a 5.4308(2)
_cell_length_b 20.7179(7)
_cell_length_c 15.4813(6)
_cell_measurement_temperature 293(2)
_cell_volume 1740.59(11)
_computing_structure_refinement 'SHELXL-97 (Sheldrick, 1997)'
_computing_structure_solution 'SHELXS-97 (Sheldrick, 1990)'
_diffrn_ambient_temperature 293(2)
_diffrn_measured_fraction_theta_full 0.997
_diffrn_measured_fraction_theta_max 0.997
_diffrn_radiation_monochromator graphite
_diffrn_radiation_source 'fine-focus sealed tube'
_diffrn_radiation_type MoK\a
_diffrn_radiation_wavelength 0.71073
_diffrn_reflns_av_R_equivalents 0.0386
_diffrn_reflns_av_sigmaI/netI 0.0454
_diffrn_reflns_limit_h_max 6
_diffrn_reflns_limit_h_min -6
_diffrn_reflns_limit_k_max 25
_diffrn_reflns_limit_k_min -25
_diffrn_reflns_limit_l_max 18
_diffrn_reflns_limit_l_min -19
_diffrn_reflns_number 15427
_diffrn_reflns_theta_full 25.99
_diffrn_reflns_theta_max 25.99
_diffrn_reflns_theta_min 2.81
_exptl_absorpt_coefficient_mu 0.090
_exptl_absorpt_correction_type none
_exptl_crystal_colour colourless
_exptl_crystal_density_diffrn 1.261
_exptl_crystal_density_method 'not measured'
_exptl_crystal_description prism
_exptl_crystal_F_000 704
_exptl_crystal_size_max 0.18
_exptl_crystal_size_mid 0.12
_exptl_crystal_size_min 0.10
_refine_diff_density_max 0.137
_refine_diff_density_min -0.276
_refine_diff_density_rms 0.037
_refine_ls_extinction_method none
_refine_ls_goodness_of_fit_ref 1.159
_refine_ls_hydrogen_treatment riding
_refine_ls_matrix_type full
_refine_ls_number_parameters 239
_refine_ls_number_reflns 3411
_refine_ls_number_restraints 0
_refine_ls_restrained_S_all 1.159
_refine_ls_R_factor_all 0.1530
_refine_ls_R_factor_gt 0.0882
_refine_ls_shift/su_max 0.000
_refine_ls_shift/su_mean 0.000
_refine_ls_structure_factor_coef Fsqd
_refine_ls_weighting_details 'calc w=1/[\s^2^(Fo^2^)+(0.0529P)^2^+0.7004P] where P=(Fo^2^+2Fc^2^)/3'
_refine_ls_weighting_scheme calc
_refine_ls_wR_factor_gt 0.1461
_refine_ls_wR_factor_ref 0.1685
_reflns_number_gt 2172
_reflns_number_total 3411
_reflns_threshold_expression >2sigma(I)
_cod_data_source_file c0ce00253d.txt
_cod_data_source_block 2.C5
_cod_depositor_comments
;
The following automatic conversions were performed:

'_symmetry_cell_setting' value 'Monoclinic' changed to 'monoclinic'
according to /home/saulius/struct/CIF-dictionaries/cif_core.dic
dictionary named 'cif_core.dic' version 2.4.2 from 2011-04-26.

Automatic conversion script
Id: cif_fix_values 1891 2012-01-12 08:04:46Z andrius 
;
_cod_original_sg_symbol_H-M P2(1)/c
_cod_database_code 7212869

loop_
_symmetry_equiv_pos_as_xyz
'x, y, z'
'-x, y+1/2, -z+1/2'
'-x, -y, -z'
'x, -y-1/2, z-1/2'

loop_
_atom_site_label
_atom_site_type_symbol
_atom_site_fract_x
_atom_site_fract_y
_atom_site_fract_z
_atom_site_U_iso_or_equiv
_atom_site_adp_type
_atom_site_occupancy
_atom_site_symmetry_multiplicity
_atom_site_calc_flag
_atom_site_refinement_flags
N1 N -1.4691(4) 0.37706(12) -0.42110(16) 0.0490(7) Uani 1 1 d .
N2 N -0.0791(4) 0.39613(12) 0.03760(17) 0.0543(7) Uani 1 1 d .
C6 C -1.4873(5) 0.31619(15) -0.39654(19) 0.0494(8) Uani 1 1 d .
H6 H -1.6163 0.2915 -0.4200 0.038(7) Uiso 1 1 d R
C7 C -1.3265(5) 0.28726(14) -0.33796(18) 0.0440(7) Uani 1 1 d .
H7 H -1.3430 0.2443 -0.3217 0.049(8) Uiso 1 1 d R
C8 C -1.1312(5) 0.32206(13) -0.30164(17) 0.0384(7) Uani 1 1 d .
C9 C -1.1137(6) 0.38589(14) -0.3270(2) 0.0557(9) Uani 1 1 d .
H9 H -0.9848 0.4106 -0.3035 0.065(9) Uiso 1 1 d R
C10 C -1.2834(6) 0.41070(15) -0.3864(2) 0.0576(9) Uani 1 1 d .
H10 H -1.2669 0.4537 -0.4026 0.068(10) Uiso 1 1 d R
C11 C -0.2512(6) 0.42776(16) -0.0082(2) 0.0637(10) Uani 1 1 d .
H11 H -0.2572 0.4724 -0.0026 0.073(11) Uiso 1 1 d R
C12 C -0.4205(6) 0.39830(15) -0.0630(2) 0.0587(9) Uani 1 1 d .
H12 H -0.5400 0.4218 -0.0940 0.063(9) Uiso 1 1 d R
C13 C -0.4215(5) 0.33179(13) -0.07199(18) 0.0408(7) Uani 1 1 d .
C14 C -0.2370(5) 0.29969(15) -0.02558(19) 0.0463(8) Uani 1 1 d .
H14 H -0.2310 0.2550 -0.0311 0.049(9) Uiso 1 1 d R
C15 C -0.0750(5) 0.33245(16) 0.02759(19) 0.0518(9) Uani 1 1 d .
H15 H 0.0445 0.3089 0.0586 0.060(9) Uiso 1 1 d R
C16 C -0.6049(5) 0.29531(13) -0.12788(19) 0.0441(8) Uani 1 1 d .
H16A H -0.5159 0.2652 -0.1631 0.058(9) Uiso 1 1 d R
H16B H -0.7043 0.2700 -0.0896 0.042(8) Uiso 1 1 d R
C17 C -0.7780(5) 0.33437(13) -0.18722(19) 0.0420(7) Uani 1 1 d .
H17A H -0.8735 0.3638 -0.1530 0.050(9) Uiso 1 1 d R
H17B H -0.6823 0.3598 -0.2264 0.044(8) Uiso 1 1 d R
C18 C -0.9505(5) 0.29018(13) -0.23855(19) 0.0424(7) Uani 1 1 d .
H18A H -1.0434 0.2650 -0.1982 0.049(9) Uiso 1 1 d R
H18B H -0.8516 0.2603 -0.2707 0.035(7) Uiso 1 1 d R
O1 O 0.2321(4) 0.06665(10) -0.03506(15) 0.0690(8) Uani 1 1 d .
H101 H 0.3370 0.0863 -0.0092 0.088(14) Uiso 1 1 d R
O2 O 0.0492(4) 0.16042(10) -0.06124(16) 0.0704(7) Uani 1 1 d .
O3 O -0.7550(4) 0.05087(10) -0.35108(16) 0.0757(8) Uani 1 1 d .
H103 H -0.8464 0.0702 -0.3901 0.097(14) Uiso 1 1 d R
O4 O -0.6331(4) 0.14973(11) -0.31785(16) 0.0763(8) Uani 1 1 d .
C1 C 0.0675(5) 0.10370(14) -0.0739(2) 0.0474(8) Uani 1 1 d .
C2 C -0.0974(6) 0.06545(15) -0.1355(2) 0.0560(9) Uani 1 1 d .
H2A H -0.1923 0.0352 -0.1025 0.086(13) Uiso 1 1 d R
H2B H 0.0066 0.0404 -0.1725 0.082(12) Uiso 1 1 d R
C3 C -0.2735(6) 0.10432(15) -0.1923(2) 0.0539(9) Uani 1 1 d .
H3A H -0.1820 0.1346 -0.2265 0.079(12) Uiso 1 1 d R
H3B H -0.3826 0.1288 -0.1565 0.089(13) Uiso 1 1 d R
C4 C -0.4235(6) 0.06016(15) -0.2520(2) 0.0585(10) Uani 1 1 d .
H4A H -0.3116 0.0365 -0.2877 0.088(13) Uiso 1 1 d R
H4B H -0.5070 0.0289 -0.2167 0.079(12) Uiso 1 1 d R
C5 C -0.6119(5) 0.09282(15) -0.3096(2) 0.0490(8) Uani 1 1 d .

loop_
_atom_site_aniso_label
_atom_site_aniso_U_11
_atom_site_aniso_U_22
_atom_site_aniso_U_33
_atom_site_aniso_U_23
_atom_site_aniso_U_13
_atom_site_aniso_U_12
N1 0.0462(14) 0.0512(16) 0.0484(16) 0.0004(13) -0.0140(12) -0.0013(13)
N2 0.0507(16) 0.0571(17) 0.0535(17) -0.0008(14) -0.0187(13) 0.0019(13)
C6 0.0446(18) 0.0551(19) 0.047(2) -0.0069(16) -0.0114(16) -0.0101(16)
C7 0.0496(18) 0.0416(17) 0.0403(17) -0.0015(14) -0.0034(15) -0.0039(14)
C8 0.0366(15) 0.0442(17) 0.0342(16) -0.0051(13) -0.0024(13) -0.0007(14)
C9 0.0514(19) 0.0461(19) 0.067(2) 0.0048(16) -0.0254(17) -0.0105(15)
C10 0.059(2) 0.0450(19) 0.067(2) 0.0084(17) -0.0205(18) -0.0047(16)
C11 0.064(2) 0.046(2) 0.078(3) -0.0058(18) -0.031(2) 0.0056(16)
C12 0.0523(19) 0.053(2) 0.068(2) 0.0003(17) -0.0293(18) 0.0088(17)
C13 0.0382(16) 0.0444(17) 0.0395(17) 0.0023(14) -0.0009(14) 0.0012(13)
C14 0.0441(17) 0.0464(19) 0.0477(19) 0.0078(15) -0.0086(15) 0.0064(14)
C15 0.0462(19) 0.064(2) 0.0440(19) 0.0081(17) -0.0168(16) 0.0090(16)
C16 0.0421(17) 0.0426(17) 0.0468(18) 0.0033(15) -0.0076(15) 0.0009(15)
C17 0.0410(16) 0.0433(17) 0.0409(17) 0.0012(15) -0.0074(14) 0.0001(15)
C18 0.0413(17) 0.0418(17) 0.0437(18) -0.0001(15) -0.0035(15) -0.0008(14)
O1 0.0670(15) 0.0530(14) 0.0834(18) -0.0095(13) -0.0458(14) 0.0093(12)
O2 0.0785(17) 0.0423(13) 0.0879(19) -0.0072(13) -0.0286(14) 0.0071(12)
O3 0.0807(17) 0.0555(14) 0.0868(18) -0.0006(13) -0.0486(15) -0.0038(13)
O4 0.0763(17) 0.0499(14) 0.099(2) 0.0022(13) -0.0446(15) 0.0022(12)
C1 0.0471(18) 0.0450(19) 0.049(2) 0.0001(15) -0.0136(15) 0.0037(15)
C2 0.0553(19) 0.0500(19) 0.061(2) 0.0009(18) -0.0211(18) 0.0025(18)
C3 0.0508(18) 0.0505(19) 0.059(2) -0.0018(18) -0.0217(17) 0.0003(17)
C4 0.056(2) 0.0514(19) 0.066(2) 0.0031(19) -0.0225(19) 0.0010(18)
C5 0.0492(18) 0.0453(19) 0.051(2) -0.0011(16) -0.0151(16) -0.0032(15)

loop_
_atom_type_symbol
_atom_type_description
_atom_type_scat_dispersion_real
_atom_type_scat_dispersion_imag
_atom_type_scat_source
C C 0.0033 0.0016 'International Tables Vol C Tables 4.2.6.8 and 6.1.1.4'
H H 0.0000 0.0000 'International Tables Vol C Tables 4.2.6.8 and 6.1.1.4'
N N 0.0061 0.0033 'International Tables Vol C Tables 4.2.6.8 and 6.1.1.4'
O O 0.0106 0.0060 'International Tables Vol C Tables 4.2.6.8 and 6.1.1.4'

loop_
_geom_angle_atom_site_label_1
_geom_angle_atom_site_label_2
_geom_angle_atom_site_label_3
_geom_angle
C6 N1 C10 116.7(3)
C11 N2 C15 116.3(3)
N1 C6 C7 123.6(3)
N1 C6 H6 118.5
C7 C6 H6 117.9
C6 C7 C8 120.0(3)
C6 C7 H7 122.1
C8 C7 H7 118.0
C9 C8 C7 116.3(3)
C9 C8 C18 123.5(2)
C7 C8 C18 120.2(3)
C10 C9 C8 119.7(3)
C10 C9 H9 122.0
C8 C9 H9 118.3
N1 C10 C9 123.7(3)
N1 C10 H10 118.3
C9 C10 H10 118.0
N2 C11 C12 123.6(3)
N2 C11 H11 118.0
C12 C11 H11 118.3
C11 C12 C13 120.3(3)
C11 C12 H12 121.7
C13 C12 H12 118.0
C14 C13 C12 115.3(3)
C14 C13 C16 120.7(3)
C12 C13 C16 124.0(2)
C15 C14 C13 120.9(3)
C15 C14 H14 121.8
C13 C14 H14 117.3
N2 C15 C14 123.5(3)
N2 C15 H15 118.3
C14 C15 H15 118.2
C13 C16 C17 117.5(2)
C13 C16 H16A 108.3
C17 C16 H16A 108.2
C13 C16 H16B 107.0
C17 C16 H16B 108.1
H16A C16 H16B 107.3
C18 C17 C16 110.5(2)
C18 C17 H17A 109.4
C16 C17 H17A 109.6
C18 C17 H17B 109.7
C16 C17 H17B 109.5
H17A C17 H17B 108.1
C8 C18 C17 116.7(2)
C8 C18 H18A 108.1
C17 C18 H18A 108.4
C8 C18 H18B 107.8
C17 C18 H18B 108.1
H18A C18 H18B 107.3
C1 O1 H101 113.2
C5 O3 H103 110.3
O2 C1 O1 124.1(3)
O2 C1 C2 124.7(3)
O1 C1 C2 111.2(3)
C3 C2 C1 115.9(3)
C3 C2 H2A 108.3
C1 C2 H2A 108.7
C3 C2 H2B 108.2
C1 C2 H2B 108.0
H2A C2 H2B 107.4
C2 C3 C4 110.3(3)
C2 C3 H3A 109.7
C4 C3 H3A 109.4
C2 C3 H3B 109.5
C4 C3 H3B 109.8
H3A C3 H3B 108.1
C5 C4 C3 115.5(3)
C5 C4 H4A 108.5
C3 C4 H4A 108.6
C5 C4 H4B 108.3
C3 C4 H4B 108.2
H4A C4 H4B 107.5
O4 C5 O3 123.3(3)
O4 C5 C4 125.0(3)
O3 C5 C4 111.7(3)

loop_
_geom_bond_atom_site_label_1
_geom_bond_atom_site_label_2
_geom_bond_distance
N1 C6 1.322(3)
N1 C10 1.323(3)
N2 C11 1.324(4)
N2 C15 1.329(4)
C6 C7 1.372(4)
C6 H6 0.9299
C7 C8 1.384(4)
C7 H7 0.9301
C8 C9 1.383(4)
C8 C18 1.510(4)
C9 C10 1.376(4)
C9 H9 0.9300
C10 H10 0.9300
C11 C12 1.371(4)
C11 H11 0.9299
C12 C13 1.385(4)
C12 H12 0.9300
C13 C14 1.381(3)
C13 C16 1.499(4)
C14 C15 1.363(4)
C14 H14 0.9301
C15 H15 0.9300
C16 C17 1.522(3)
C16 H16A 0.9700
C16 H16B 0.9699
C17 C18 1.514(3)
C17 H17A 0.9700
C17 H17B 0.9699
C18 H18A 0.9701
C18 H18B 0.9700
O1 C1 1.307(3)
O1 H101 0.7957
O2 C1 1.196(3)
O3 C5 1.316(3)
O3 H103 0.8663
O4 C5 1.191(3)
C1 C2 1.508(4)
C2 C3 1.507(4)
C2 H2A 0.9700
C2 H2B 0.9700
C3 C4 1.515(4)
C3 H3A 0.9700
C3 H3B 0.9700
C4 C5 1.494(4)
C4 H4A 0.9699
C4 H4B 0.9700
